data_2207094
loop_
_publ_author_name
'S. Sathiya Moorthi'
'K. Chinnakali'
'S. Nanjundan'
'R. Santhi'
'Hoong-Kun Fun'

_publ_section_title
;
 1-(4-Aminophenyl)-3-(3-bromophenyl)prop-2-en-1-one
;
_journal_coeditor_code WN6384
_journal_issue 10
_journal_name_full 'Acta Crystallographica Section E'
_journal_page_first o3514
_journal_page_last o3516
_journal_paper_doi 10.1107/S1600536805030783
_journal_volume 61
_journal_year 2005
_chemical_formula_iupac 'C15 H12 Br N O'
_chemical_formula_moiety 'C15 H12 Br N O'
_chemical_formula_sum 'C15 H12 Br N O'
_chemical_formula_weight 302.17
_chemical_name_systematic
;
1-(4-Aminophenyl)-3-(3-bromophenyl)prop-2-en-1-one
;
_space_group_IT_number 4
_symmetry_cell_setting monoclinic
_symmetry_space_group_name_Hall 'P 2yb'
_symmetry_space_group_name_H-M 'P 1 21 1'
_atom_sites_solution_hydrogens geom
_atom_sites_solution_primary direct
_atom_sites_solution_secondary difmap
_audit_creation_method SHELXL-97
_cell_angle_alpha 90.00
_cell_angle_beta 96.4130(10)
_cell_angle_gamma 90.00
_cell_formula_units_Z 2
_cell_length_a 8.0012(2)
_cell_length_b 4.62570(10)
_cell_length_c 17.1148(5)
_cell_measurement_reflns_used 6184
_cell_measurement_temperature 273(2)
_cell_measurement_theta_max 37.83
_cell_measurement_theta_min 2.56
_cell_volume 629.47(3)
_computing_cell_refinement APEX2
_computing_data_collection 'APEX2 (Bruker, 2005)'
_computing_data_reduction 'SAINT (Bruker, 2005)'
_computing_molecular_graphics SHELXTL
_computing_publication_material 'SHELXTL and PLATON (Spek, 2003)'
_computing_structure_refinement SHELXTL
_computing_structure_solution 'SHELXTL (Sheldrick, 1998)'
_diffrn_ambient_temperature 273(2)
_diffrn_detector_area_resol_mean 8.33
_diffrn_measured_fraction_theta_full 0.995
_diffrn_measured_fraction_theta_max 0.896
_diffrn_measurement_device_type 'Bruker SMART APEX2 CCD area-detector'
_diffrn_measurement_method \w
_diffrn_radiation_monochromator graphite
_diffrn_radiation_source 'fine-focus sealed tube'
_diffrn_radiation_type MoK\a
_diffrn_radiation_wavelength 0.71073
_diffrn_reflns_av_R_equivalents 0.0230
_diffrn_reflns_av_sigmaI/netI 0.0312
_diffrn_reflns_limit_h_max 13
_diffrn_reflns_limit_h_min -13
_diffrn_reflns_limit_k_max 8
_diffrn_reflns_limit_k_min -7
_diffrn_reflns_limit_l_max 27
_diffrn_reflns_limit_l_min -27
_diffrn_reflns_number 9718
_diffrn_reflns_theta_full 27.00
_diffrn_reflns_theta_max 38.16
_diffrn_reflns_theta_min 1.20
_diffrn_standards_number 0
_exptl_absorpt_coefficient_mu 3.251
_exptl_absorpt_correction_T_max 0.6395
_exptl_absorpt_correction_T_min 0.3240
_exptl_absorpt_correction_type multi-scan
_exptl_absorpt_process_details '(SADABS; Bruker, 2005)'
_exptl_crystal_colour colourless
_exptl_crystal_density_diffrn 1.594
_exptl_crystal_density_method 'not measured'
_exptl_crystal_description Block
_exptl_crystal_F_000 304
_exptl_crystal_size_max 0.448
_exptl_crystal_size_mid 0.401
_exptl_crystal_size_min 0.151
_refine_diff_density_max 1.357
_refine_diff_density_min -0.498
_refine_ls_abs_structure_details 'Flack (1983), 1968 Friedel pairs'
_refine_ls_abs_structure_Flack 0.008(6)
_refine_ls_extinction_method none
_refine_ls_goodness_of_fit_ref 1.085
_refine_ls_hydrogen_treatment mixed
_refine_ls_matrix_type full
_refine_ls_number_parameters 171
_refine_ls_number_reflns 5338
_refine_ls_number_restraints 3
_refine_ls_restrained_S_all 1.084
_refine_ls_R_factor_all 0.0356
_refine_ls_R_factor_gt 0.0302
_refine_ls_shift/su_max 0.001
_refine_ls_shift/su_mean 0.000
_refine_ls_structure_factor_coef Fsqd
_refine_ls_weighting_details 'calc w = 1/[\s^2^(Fo^2^)+(0.0546P)^2^] where P = (Fo^2^+2Fc^2^)/3'
_refine_ls_weighting_scheme calc
_refine_ls_wR_factor_gt 0.0804
_refine_ls_wR_factor_ref 0.0884
_reflns_number_gt 4831
_reflns_number_total 5338
_reflns_threshold_expression I>2\s(I)
_cod_data_source_file wn6384.cif
_cod_data_source_block I
_cod_depositor_comments
;
The following automatic conversions were performed:
'_symmetry_cell_setting' value 'Monoclinic' changed to 'monoclinic'
according to '/home/saulius/struct/CIF-dictionaries/cif_core.dic'
dictionary named 'cif_core.dic' version 2.4.1 from 2010-06-29.

Automatic conversion script
Id: cif_fix_enum 1527 2010-12-29 10:47:43Z saulius 

The following automatic conversions were performed:

'_symmetry_cell_setting' value 'Monoclinic' changed to 'monoclinic'
according to /home/saulius/struct/CIF-dictionaries/cif_core.dic
dictionary named 'cif_core.dic' version 2.4.1 from 2010-06-29.

Automatic conversion script
Id: cif_fix_values 1715 2011-07-08 13:25:40Z adriana 
;
_cod_original_sg_symbol_H-M 'P 21'
_cod_database_code 2207094
_cod_database_fobs_code 2207094

loop_
_symmetry_equiv_pos_as_xyz
'x, y, z'
'-x, y+1/2, -z'

loop_
_atom_site_label
_atom_site_fract_x
_atom_site_fract_y
_atom_site_fract_z
_atom_site_U_iso_or_equiv
_atom_site_adp_type
_atom_site_calc_flag
_atom_site_refinement_flags
_atom_site_occupancy
_atom_site_type_symbol
Br1 -0.101835(19) -0.32301(7) 0.403165(9) 0.02839(5) Uani d . 1 Br
O1 0.28559(15) 0.7796(3) 0.13955(8) 0.0241(2) Uani d . 1 O
N1 1.01570(17) 1.1488(4) 0.06315(9) 0.0226(3) Uani d D 1 N
H1A 1.108(2) 1.089(8) 0.0931(12) 0.036(10) Uiso d D 1 H
H1B 1.010(3) 1.323(3) 0.0412(14) 0.030(7) Uiso d D 1 H
C1 0.12750(19) 0.0295(4) 0.32979(10) 0.0196(3) Uani d . 1 C
H1 0.0317 0.0941 0.2990 0.024 Uiso calc R 1 H
C2 0.1135(2) -0.1747(4) 0.38803(10) 0.0210(3) Uani d . 1 C
C3 0.2535(2) -0.2749(4) 0.43574(10) 0.0243(4) Uani d . 1 C
H3 0.2425 -0.4107 0.4749 0.029 Uiso calc R 1 H
C4 0.4106(2) -0.1665(4) 0.42336(11) 0.0234(3) Uani d . 1 C
H4 0.5057 -0.2316 0.4547 0.028 Uiso calc R 1 H
C5 0.4282(2) 0.0370(4) 0.36519(10) 0.0213(3) Uani d . 1 C
H5 0.5344 0.1063 0.3578 0.026 Uiso calc R 1 H
C6 0.28545(18) 0.1388(3) 0.31727(9) 0.0181(3) Uani d . 1 C
C7 0.2948(2) 0.3528(4) 0.25505(10) 0.0190(3) Uani d . 1 C
H7 0.1938 0.4031 0.2259 0.023 Uiso calc R 1 H
C8 0.4334(2) 0.4839(4) 0.23566(10) 0.0203(3) Uani d . 1 C
H8 0.5372 0.4376 0.2628 0.024 Uiso calc R 1 H
C9 0.42462(17) 0.7008(5) 0.17196(9) 0.0183(3) Uani d . 1 C
C10 0.58089(19) 0.8209(4) 0.14734(9) 0.0175(3) Uani d . 1 C
C11 0.74161(18) 0.7208(4) 0.17693(10) 0.0210(3) Uani d . 1 C
H11 0.7514 0.5784 0.2155 0.025 Uiso calc R 1 H
C12 0.88468(19) 0.8295(4) 0.14996(10) 0.0204(3) Uani d . 1 C
H12 0.9893 0.7585 0.1703 0.024 Uiso calc R 1 H
C13 0.87471(19) 1.0464(4) 0.09210(9) 0.0180(3) Uani d . 1 C
C14 0.71372(18) 1.1462(4) 0.06155(9) 0.0199(3) Uani d . 1 C
H14 0.7037 1.2868 0.0225 0.024 Uiso calc R 1 H
C15 0.57144(19) 1.0367(4) 0.08926(9) 0.0190(3) Uani d . 1 C
H15 0.4666 1.1073 0.0690 0.023 Uiso calc R 1 H

loop_
_atom_site_aniso_label
_atom_site_aniso_U_11
_atom_site_aniso_U_22
_atom_site_aniso_U_33
_atom_site_aniso_U_12
_atom_site_aniso_U_13
_atom_site_aniso_U_23
Br1 0.02547(7) 0.02900(9) 0.03259(9) -0.00492(8) 0.01165(5) 0.00037(9)
O1 0.0150(4) 0.0279(6) 0.0295(6) 0.0018(4) 0.0021(4) 0.0067(5)
N1 0.0178(4) 0.0220(8) 0.0284(6) 0.0003(5) 0.0050(4) 0.0048(6)
C1 0.0187(6) 0.0179(6) 0.0226(7) 0.0000(5) 0.0039(5) -0.0013(5)
C2 0.0222(6) 0.0195(7) 0.0224(7) -0.0020(6) 0.0070(5) -0.0014(5)
C3 0.0276(7) 0.0259(11) 0.0198(7) -0.0009(6) 0.0049(5) 0.0018(5)
C4 0.0246(7) 0.0237(8) 0.0212(7) -0.0005(6) 0.0000(5) 0.0024(6)
C5 0.0211(6) 0.0195(7) 0.0231(8) -0.0007(5) 0.0011(5) 0.0009(5)
C6 0.0192(5) 0.0140(8) 0.0214(6) 0.0000(5) 0.0034(4) -0.0003(5)
C7 0.0186(6) 0.0167(6) 0.0218(7) 0.0004(5) 0.0031(5) 0.0003(5)
C8 0.0176(6) 0.0203(7) 0.0232(7) 0.0007(5) 0.0029(5) 0.0019(5)
C9 0.0159(4) 0.0181(7) 0.0209(6) 0.0006(6) 0.0025(4) 0.0008(6)
C10 0.0157(5) 0.0182(6) 0.0186(7) 0.0004(5) 0.0022(4) 0.0004(5)
C11 0.0168(5) 0.0235(10) 0.0227(7) 0.0026(5) 0.0020(4) 0.0046(5)
C12 0.0148(5) 0.0224(7) 0.0239(7) 0.0031(5) 0.0017(5) 0.0040(5)
C13 0.0169(5) 0.0171(6) 0.0199(7) 0.0004(5) 0.0022(4) -0.0008(5)
C14 0.0179(5) 0.0188(8) 0.0229(6) 0.0012(5) 0.0016(4) 0.0039(5)
C15 0.0164(5) 0.0197(7) 0.0206(7) 0.0018(5) 0.0007(5) 0.0018(5)

loop_
_atom_type_symbol
_atom_type_description
_atom_type_scat_dispersion_real
_atom_type_scat_dispersion_imag
_atom_type_scat_source
C C 0.0033 0.0016 'International Tables Vol C Tables 4.2.6.8 and 6.1.1.4'
H H 0.0000 0.0000 'International Tables Vol C Tables 4.2.6.8 and 6.1.1.4'
N N 0.0061 0.0033 'International Tables Vol C Tables 4.2.6.8 and 6.1.1.4'
O O 0.0106 0.0060 'International Tables Vol C Tables 4.2.6.8 and 6.1.1.4'
Br Br -0.2901 2.4595 'International Tables Vol C Tables 4.2.6.8 and 6.1.1.4'

loop_
_geom_angle_atom_site_label_1
_geom_angle_atom_site_label_2
_geom_angle_atom_site_label_3
_geom_angle
C13 N1 H1A 110.3(19)
C13 N1 H1B 117.4(19)
H1A N1 H1B 122(3)
C2 C1 C6 120.19(15)
C2 C1 H1 119.9
C6 C1 H1 119.9
C1 C2 C3 121.63(16)
C1 C2 Br1 119.45(13)
C3 C2 Br1 118.91(14)
C2 C3 C4 118.24(17)
C2 C3 H3 120.9
C4 C3 H3 120.9
C5 C4 C3 121.27(16)
C5 C4 H4 119.4
C3 C4 H4 119.4
C4 C5 C6 120.18(16)
C4 C5 H5 119.9
C6 C5 H5 119.9
C1 C6 C5 118.48(15)
C1 C6 C7 118.44(13)
C5 C6 C7 123.07(14)
C8 C7 C6 126.76(14)
C8 C7 H7 116.6
C6 C7 H7 116.6
C7 C8 C9 121.21(14)
C7 C8 H8 119.4
C9 C8 H8 119.4
O1 C9 C10 120.59(17)
O1 C9 C8 119.71(15)
C10 C9 C8 119.70(12)
C15 C10 C11 117.61(15)
C15 C10 C9 119.36(14)
C11 C10 C9 122.97(15)
C12 C11 C10 121.35(15)
C12 C11 H11 119.3
C10 C11 H11 119.3
C11 C12 C13 120.86(14)
C11 C12 H12 119.6
C13 C12 H12 119.6
N1 C13 C12 121.24(14)
N1 C13 C14 120.53(15)
C12 C13 C14 118.15(15)
C15 C14 C13 120.46(16)
C15 C14 H14 119.8
C13 C14 H14 119.8
C14 C15 C10 121.57(14)
C14 C15 H15 119.2
C10 C15 H15 119.2

loop_
_geom_bond_atom_site_label_1
_geom_bond_atom_site_label_2
_geom_bond_distance
Br1 C2 1.8987(17)
O1 C9 1.2410(17)
N1 C13 1.367(2)
N1 H1A 0.893(9)
N1 H1B 0.889(10)
C1 C2 1.387(2)
C1 C6 1.400(2)
C1 H1 0.93
C2 C3 1.390(2)
C3 C4 1.391(3)
C3 H3 0.93
C4 C5 1.389(3)
C4 H4 0.93
C5 C6 1.411(2)
C5 H5 0.93
C6 C7 1.462(2)
C7 C8 1.338(2)
C7 H7 0.93
C8 C9 1.477(3)
C8 H8 0.93
C9 C10 1.472(2)
C10 C15 1.405(2)
C10 C11 1.407(2)
C11 C12 1.376(2)
C11 H11 0.93
C12 C13 1.406(2)
C12 H12 0.93
C13 C14 1.413(2)
C14 C15 1.378(2)
C14 H14 0.93
C15 H15 0.93

loop_
_geom_hbond_atom_site_label_D
_geom_hbond_atom_site_label_H
_geom_hbond_atom_site_label_A
_geom_hbond_site_symmetry_A
_geom_hbond_distance_DH
_geom_hbond_distance_HA
_geom_hbond_distance_DA
_geom_hbond_angle_DHA
N1 H1A O1 1_655 0.89(2) 2.11(3) 2.943(2) 155(3)
N1 H1B N1 2_755 0.89(2) 2.33(2) 3.157(2) 155(2)
C7 H7 O1 . 0.93 2.45 2.789(2) 102
C12 H12 O1 1_655 0.93 2.49 3.241(2) 138

loop_
_geom_torsion_atom_site_label_1
_geom_torsion_atom_site_label_2
_geom_torsion_atom_site_label_3
_geom_torsion_atom_site_label_4
_geom_torsion
C6 C1 C2 C3 0.5(3)
C6 C1 C2 Br1 -179.30(13)
C1 C2 C3 C4 -0.5(3)
Br1 C2 C3 C4 179.30(14)
C2 C3 C4 C5 0.2(3)
C3 C4 C5 C6 0.2(3)
C2 C1 C6 C5 -0.2(2)
C2 C1 C6 C7 179.75(15)
C4 C5 C6 C1 -0.2(3)
C4 C5 C6 C7 179.93(17)
C1 C6 C7 C8 178.77(17)
C5 C6 C7 C8 -1.3(3)
C6 C7 C8 C9 -179.00(17)
C7 C8 C9 O1 5.4(3)
C7 C8 C9 C10 -174.40(17)
O1 C9 C10 C15 3.1(3)
C8 C9 C10 C15 -177.10(17)
O1 C9 C10 C11 -174.06(18)
C8 C9 C10 C11 5.7(3)
C15 C10 C11 C12 -0.1(3)
C9 C10 C11 C12 177.07(17)
C10 C11 C12 C13 0.4(3)
C11 C12 C13 N1 -177.84(17)
C11 C12 C13 C14 -1.0(3)
N1 C13 C14 C15 178.15(16)
C12 C13 C14 C15 1.3(3)
C13 C14 C15 C10 -1.0(3)
C11 C10 C15 C14 0.4(3)
C9 C10 C15 C14 -176.88(17)

loop_
_cod_related_entry_id
_cod_related_entry_database
_cod_related_entry_code
1 ChemSpider 30654866
